data_4089632
loop_
_publ_author_name
'Tronnier, Alexander'
'Poethig, Alexander'
'Herdtweck, Eberhardt'
'Strassner, Thomas'

_publ_section_title
;
 C&#x2227;C* Cyclometalated Platinum(II) NHC Complexes with \b-Ketoimine
 Ligands
;
_journal_issue 4
_journal_name_full Organometallics
_journal_page_first 898
_journal_paper_doi 10.1021/om401023f
_journal_volume 33
_journal_year 2014
_chemical_formula_moiety 'C15 H16 Br N3 O Pt'
_chemical_formula_sum 'C15 H16 Br N3 O Pt'
_chemical_formula_weight 529.29
_space_group_IT_number 14
_space_group_name_Hall '-P 2ybc'
_space_group_name_H-M_alt 'P 1 21/c 1'
_symmetry_cell_setting monoclinic
_symmetry_Int_Tables_number 14
_symmetry_space_group_name_Hall '-P 2ybc'
_symmetry_space_group_name_H-M 'P 1 21/c 1'
_atom_sites_solution_hydrogens geom
_atom_sites_solution_primary direct
_atom_sites_solution_secondary difmap
_cell_angle_alpha 90
_cell_angle_beta 96.349(4)
_cell_angle_gamma 90
_cell_formula_units_Z 4
_cell_length_a 7.354(3)
_cell_length_b 12.096(5)
_cell_length_c 16.531(7)
_cell_measurement_reflns_used 3614
_cell_measurement_temperature 123(1)
_cell_measurement_theta_max 26.02
_cell_measurement_theta_min 7.82
_cell_volume 1461.5(11)
_computing_cell_refinement 'SAINT (Bruker, 2008b)'
_computing_data_collection 'APEX II Control Software (Bruker, 2008a)'
_computing_data_reduction 'SAINT (Bruker, 2008b)'
_computing_molecular_graphics 'PLATON (Spek, 2010)'
_computing_publication_material 'PLATON (Spek, 2010)'
_computing_structure_refinement 'SHELXL97 (Sheldrick, 1998)'
_computing_structure_solution 'SHELXS97 (Sheldrick, 1998)'
_diffrn_ambient_temperature 123(1)
_diffrn_detector ' CCD plate '
_diffrn_detector_area_resol_mean 16
_diffrn_measured_fraction_theta_full 0.906
_diffrn_measured_fraction_theta_max 0.906
_diffrn_measurement_device ' \k-geometry diffractometer '
_diffrn_measurement_device_type ' Bruker APEX-II CCD '
_diffrn_measurement_method ' phi- and omega-rotation '
_diffrn_radiation_monochromator graphite
_diffrn_radiation_source 'rotating anode FR591'
_diffrn_radiation_type 'Mo K\a'
_diffrn_radiation_wavelength 0.71073
_diffrn_reflns_av_R_equivalents 0.0469
_diffrn_reflns_av_sigmaI/netI 0.0434
_diffrn_reflns_limit_h_max 8
_diffrn_reflns_limit_h_min -8
_diffrn_reflns_limit_k_max 14
_diffrn_reflns_limit_k_min -14
_diffrn_reflns_limit_l_max 20
_diffrn_reflns_limit_l_min -20
_diffrn_reflns_number 8606
_diffrn_reflns_theta_full 26.02
_diffrn_reflns_theta_max 26.02
_diffrn_reflns_theta_min 7.82
_diffrn_standards_decay_% 0
_exptl_absorpt_coefficient_mu 12.336
_exptl_absorpt_correction_T_max 0.7452
_exptl_absorpt_correction_T_min 0.4222
_exptl_absorpt_correction_type multi-scan
_exptl_absorpt_process_details 'SADABS, Bruker, 2008b'
_exptl_crystal_colour colorless
_exptl_crystal_density_diffrn 2.405
_exptl_crystal_density_method 'Not Measured'
_exptl_crystal_description fragment
_exptl_crystal_F_000 992
_exptl_crystal_size_max 0.15
_exptl_crystal_size_mid 0.10
_exptl_crystal_size_min 0.05
_refine_diff_density_max 1.767
_refine_diff_density_min -2.105
_refine_diff_density_rms 0.186
_refine_ls_extinction_method none
_refine_ls_goodness_of_fit_ref 1.070
_refine_ls_hydrogen_treatment constr
_refine_ls_matrix_type full
_refine_ls_number_parameters 193
_refine_ls_number_reflns 2609
_refine_ls_number_restraints 0
_refine_ls_restrained_S_all 1.070
_refine_ls_R_factor_all 0.0381
_refine_ls_R_factor_gt 0.0308
_refine_ls_shift/su_max 0.001
_refine_ls_shift/su_mean 0.000
_refine_ls_structure_factor_coef Fsqd
_refine_ls_weighting_details 'w=1/[\s^2^(Fo^2^)+(0.0428P)^2^+1.2865P] where P=(Fo^2^+2Fc^2^)/3'
_refine_ls_weighting_scheme sigma
_refine_ls_wR_factor_gt 0.0746
_refine_ls_wR_factor_ref 0.0791
_reflns_number_gt 2287
_reflns_number_total 2609
_reflns_threshold_expression I>2\s(I)
_cod_data_source_file om401023f_si_002.cif
_cod_data_source_block Compound_18b
_cod_original_sg_symbol_H-M 'P 21/c'
_cod_database_code 4089632

loop_
_symmetry_equiv_pos_site_id
_symmetry_equiv_pos_as_xyz
1 x,y,z
2 -x,1/2+y,1/2-z
3 -x,-y,-z
4 x,1/2-y,1/2+z

loop_
_atom_site_aniso_label
_atom_site_aniso_U_11
_atom_site_aniso_U_22
_atom_site_aniso_U_33
_atom_site_aniso_U_23
_atom_site_aniso_U_13
_atom_site_aniso_U_12
Pt1 0.0233(2) 0.0172(2) 0.0167(2) -0.0006(1) 0.0009(1) -0.0002(1)
Br1 0.0525(4) 0.0243(3) 0.0179(4) -0.0001(2) -0.0028(3) 0.0032(3)
O1 0.030(2) 0.023(2) 0.020(2) -0.0003(18) -0.0019(18) -0.0022(18)
N1 0.026(3) 0.019(2) 0.021(3) 0.000(2) 0.003(2) 0.004(2)
N2 0.029(3) 0.024(3) 0.020(3) 0.002(2) 0.000(2) 0.002(2)
N3 0.030(3) 0.021(3) 0.020(3) 0.000(2) -0.001(2) -0.001(2)
C1 0.026(3) 0.030(3) 0.018(3) 0.002(3) 0.001(2) 0.004(3)
C2 0.036(4) 0.021(3) 0.027(4) 0.011(3) 0.010(3) 0.004(3)
C3 0.030(3) 0.017(3) 0.030(4) 0.005(3) 0.007(3) 0.001(2)
C4 0.019(3) 0.016(3) 0.020(3) -0.003(2) 0.003(2) 0.002(2)
C5 0.019(3) 0.020(3) 0.023(3) 0.001(2) 0.003(2) 0.005(2)
C6 0.021(3) 0.021(3) 0.023(3) 0.002(3) 0.003(2) -0.001(2)
C7 0.028(3) 0.020(3) 0.021(3) 0.000(3) 0.001(3) 0.007(2)
C8 0.028(3) 0.025(3) 0.022(3) -0.007(3) 0.000(3) 0.003(2)
C9 0.026(3) 0.019(3) 0.028(4) 0.002(3) 0.002(3) 0.003(2)
C10 0.031(4) 0.031(3) 0.018(3) 0.005(3) 0.001(3) 0.003(3)
C11 0.047(4) 0.024(3) 0.032(4) 0.005(3) 0.004(3) -0.006(3)
C12 0.031(3) 0.020(3) 0.024(4) 0.002(3) 0.001(3) 0.005(2)
C13 0.037(4) 0.021(3) 0.028(4) 0.000(3) 0.001(3) 0.000(3)
C14 0.027(3) 0.026(3) 0.027(4) -0.007(3) -0.002(3) 0.000(3)
C15 0.054(4) 0.033(4) 0.020(4) -0.005(3) -0.004(3) -0.011(3)

loop_
_atom_site_label
_atom_site_type_symbol
_atom_site_thermal_displace_type
_atom_site_fract_x
_atom_site_fract_y
_atom_site_fract_z
_atom_site_occupancy
_atom_site_U_iso_or_equiv
_atom_site_calc_flag
_atom_site_refinement_flags
Pt1 Pt Uani 0.21571(3) 0.42299(2) 0.04071(1) 1.000 0.0192(1) . .
Br1 Br Uani 0.46759(10) 0.49673(5) 0.38611(4) 1.000 0.0321(2) . .
O1 O Uani 0.1583(6) 0.2926(3) 0.1116(3) 1.000 0.0247(12) . .
N1 N Uani 0.3687(7) 0.6350(4) 0.0382(3) 1.000 0.0220(16) . .
N2 N Uani 0.2687(8) 0.6035(4) -0.0850(3) 1.000 0.0245(17) . .
N3 N Uani 0.1123(7) 0.3375(4) -0.0590(3) 1.000 0.0240(17) . .
C1 C Uani 0.2812(9) 0.5576(5) -0.0115(4) 1.000 0.0248(17) . .
C2 C Uani 0.3461(9) 0.7067(5) -0.0810(4) 1.000 0.028(2) . .
C3 C Uani 0.4099(9) 0.7260(5) -0.0055(4) 1.000 0.0254(19) . .
C4 C Uani 0.3977(8) 0.6093(5) 0.1204(4) 1.000 0.0183(17) . .
C5 C Uani 0.3262(8) 0.5063(5) 0.1375(4) 1.000 0.0206(17) . .
C6 C Uani 0.3486(8) 0.4740(5) 0.2176(4) 1.000 0.0216(17) . .
C7 C Uani 0.4369(8) 0.5420(5) 0.2762(4) 1.000 0.0231(17) . .
C8 C Uani 0.5080(9) 0.6431(5) 0.2575(4) 1.000 0.0252(17) . .
C9 C Uani 0.4873(8) 0.6780(5) 0.1780(4) 1.000 0.0244(19) . .
C10 C Uani 0.1862(9) 0.5543(6) -0.1594(4) 1.000 0.0268(19) . .
C11 C Uani 0.0429(11) 0.1250(6) 0.1517(5) 1.000 0.034(2) . .
C12 C Uani 0.0829(9) 0.2021(5) 0.0861(4) 1.000 0.0252(19) . .
C13 C Uani 0.0336(10) 0.1727(5) 0.0068(4) 1.000 0.029(2) . .
C14 C Uani 0.0473(9) 0.2383(5) -0.0612(4) 1.000 0.0270(19) . .
C15 C Uani -0.0251(11) 0.1912(6) -0.1427(4) 1.000 0.036(2) . .
H3 H Uiso 0.11150 0.37170 -0.10600 1.000 0.0290 calc R
H21 H Uiso 0.35230 0.75560 -0.12550 1.000 0.0330 calc R
H31 H Uiso 0.47250 0.79060 0.01510 1.000 0.0300 calc R
H61 H Uiso 0.30300 0.40440 0.23270 1.000 0.0260 calc R
H81 H Uiso 0.57010 0.68790 0.29890 1.000 0.0300 calc R
H91 H Uiso 0.53360 0.74750 0.16310 1.000 0.0290 calc R
H101 H Uiso 0.26230 0.49270 -0.17450 1.000 0.0400 calc R
H102 H Uiso 0.17610 0.60980 -0.20280 1.000 0.0400 calc R
H103 H Uiso 0.06410 0.52670 -0.15150 1.000 0.0400 calc R
H111 H Uiso 0.15340 0.08290 0.17050 1.000 0.0520 calc R
H112 H Uiso -0.05460 0.07400 0.13080 1.000 0.0520 calc R
H113 H Uiso 0.00350 0.16720 0.19730 1.000 0.0520 calc R
H131 H Uiso -0.01480 0.10050 -0.00260 1.000 0.0350 calc R
H151 H Uiso 0.06340 0.13840 -0.16040 1.000 0.0540 calc R
H152 H Uiso -0.04450 0.25120 -0.18260 1.000 0.0540 calc R
H153 H Uiso -0.14150 0.15350 -0.13820 1.000 0.0540 calc R

loop_
_atom_type_symbol
_atom_type_description
_atom_type_scat_dispersion_real
_atom_type_scat_dispersion_imag
_atom_type_scat_source
Pt Pt -1.7033 8.3905 'International Tables Vol C Tables 4.2.6.8 and 6.1.1.4'
O O 0.0106 0.0060 'International Tables Vol C Tables 4.2.6.8 and 6.1.1.4'
N N 0.0061 0.0033 'International Tables Vol C Tables 4.2.6.8 and 6.1.1.4'
Br Br -0.2901 2.4595 'International Tables Vol C Tables 4.2.6.8 and 6.1.1.4'
H H 0.0000 0.0000 'International Tables Vol C Tables 4.2.6.8 and 6.1.1.4'
C C 0.0033 0.0016 'International Tables Vol C Tables 4.2.6.8 and 6.1.1.4'

loop_
_geom_angle_atom_site_label_1
_geom_angle_atom_site_label_2
_geom_angle_atom_site_label_3
_geom_angle
_geom_angle_publ_flag
O1 Pt1 N3 89.42(19) yes
O1 Pt1 C1 171.5(2) yes
O1 Pt1 C5 91.3(2) yes
N3 Pt1 C1 99.0(2) yes
N3 Pt1 C5 178.0(2) yes
C1 Pt1 C5 80.3(3) yes
Pt1 O1 C12 125.7(4) yes
C1 N1 C3 110.6(5) yes
C1 N1 C4 116.7(5) yes
C3 N1 C4 132.7(5) yes
C1 N2 C2 110.5(5) yes
C1 N2 C10 126.0(5) yes
C2 N2 C10 123.5(5) yes
Pt1 N3 C14 127.1(4) yes
C14 N3 H3 116.00 no
Pt1 N3 H3 116.00 no
Pt1 C1 N2 140.0(5) yes
Pt1 C1 N1 115.8(5) yes
N1 C1 N2 104.2(5) yes
N2 C2 C3 108.2(6) yes
N1 C3 C2 106.5(5) yes
N1 C4 C5 112.2(5) yes
N1 C4 C9 123.5(6) yes
C5 C4 C9 124.2(6) no
Pt1 C5 C4 114.8(5) yes
C4 C5 C6 116.3(6) no
Pt1 C5 C6 128.8(5) yes
C5 C6 C7 120.4(6) no
Br1 C7 C8 117.7(5) yes
Br1 C7 C6 120.1(5) yes
C6 C7 C8 122.2(6) no
C7 C8 C9 118.9(6) no
C4 C9 C8 118.1(6) no
C11 C12 C13 118.9(6) no
O1 C12 C11 114.3(6) yes
O1 C12 C13 126.8(6) yes
C12 C13 C14 126.3(6) no
C13 C14 C15 117.3(6) no
N3 C14 C13 124.6(6) yes
N3 C14 C15 118.1(6) yes
N2 C2 H21 126.00 no
C3 C2 H21 126.00 no
N1 C3 H31 127.00 no
C2 C3 H31 127.00 no
C5 C6 H61 120.00 no
C7 C6 H61 120.00 no
C7 C8 H81 121.00 no
C9 C8 H81 121.00 no
C4 C9 H91 121.00 no
C8 C9 H91 121.00 no
N2 C10 H101 109.00 no
N2 C10 H102 109.00 no
N2 C10 H103 109.00 no
H101 C10 H102 109.00 no
H101 C10 H103 109.00 no
H102 C10 H103 110.00 no
C12 C11 H111 110.00 no
C12 C11 H112 110.00 no
C12 C11 H113 110.00 no
H111 C11 H112 109.00 no
H111 C11 H113 109.00 no
H112 C11 H113 109.00 no
C12 C13 H131 117.00 no
C14 C13 H131 117.00 no
C14 C15 H151 109.00 no
C14 C15 H152 109.00 no
C14 C15 H153 109.00 no
H151 C15 H152 109.00 no
H151 C15 H153 110.00 no
H152 C15 H153 109.00 no

loop_
_geom_bond_atom_site_label_1
_geom_bond_atom_site_label_2
_geom_bond_distance
_geom_bond_publ_flag
Pt1 O1 2.037(4) yes
Pt1 N3 2.022(5) yes
Pt1 C1 1.929(6) yes
Pt1 C5 1.987(6) yes
Br1 C7 1.887(7) yes
O1 C12 1.277(7) yes
N1 C1 1.360(8) yes
N1 C3 1.369(8) yes
N1 C4 1.387(8) yes
N2 C1 1.330(8) yes
N2 C2 1.371(8) yes
N2 C10 1.439(8) yes
N3 C14 1.291(8) yes
N3 H3 0.8800 no
C2 C3 1.305(9) no
C4 C9 1.376(9) no
C4 C5 1.393(9) no
C5 C6 1.373(9) no
C6 C7 1.378(9) no
C7 C8 1.379(9) no
C8 C9 1.373(9) no
C11 C12 1.484(10) no
C12 C13 1.368(9) no
C13 C14 1.389(9) no
C14 C15 1.505(9) no
C2 H21 0.9500 no
C3 H31 0.9500 no
C6 H61 0.9500 no
C8 H81 0.9500 no
C9 H91 0.9500 no
C10 H101 0.9800 no
C10 H102 0.9800 no
C10 H103 0.9800 no
C11 H111 0.9800 no
C11 H112 0.9800 no
C11 H113 0.9800 no
C13 H131 0.9500 no
C15 H151 0.9800 no
C15 H152 0.9800 no
C15 H153 0.9800 no
